data_2003860
loop_
_publ_author_name
'Nagahara, Y.'
'Hirayama, N.'
'Matsumiya, S.'
'Kono, M.'
'Shimada, J.'
'Suzuki, F.'

_publ_section_title
;
 8-(Noradamantan-3-yl)-1,3-dipropylxanthine
;
_journal_issue 9
_journal_name_full 'Acta Crystallographica Section C'
_journal_page_first 1955
_journal_page_last 1957
_journal_paper_doi 10.1107/S0108270195004021
_journal_volume 51
_journal_year 1995
_chemical_compound_source 'recrystallized from ethanol solution'
_chemical_formula_sum 'C20 H28 N4 O2'
_chemical_formula_weight 356.47
_space_group_IT_number 2
_symmetry_cell_setting triclinic
_symmetry_space_group_name_Hall '-P 1'
_symmetry_space_group_name_H-M 'P -1'
_atom_type_scat_source IntTabIV
_cell_angle_alpha 90.819(7)
_cell_angle_beta 112.97(1)
_cell_angle_gamma 97.737(7)
_cell_formula_units_Z 2
_cell_length_a 9.557(1)
_cell_length_b 13.580(1)
_cell_length_c 8.290(1)
_cell_measurement_reflns_used 25
_cell_measurement_temperature 295
_cell_measurement_theta_max 55
_cell_measurement_theta_min 35
_cell_volume 978.95(19)
_diffrn_measurement_device 'Enraf-Nonius CAD-4'
_diffrn_measurement_method '\w/2\q scans'
_diffrn_radiation_type CuK\a
_diffrn_radiation_wavelength 1.54184
_diffrn_reflns_av_R_equivalents 0.012
_diffrn_reflns_limit_h_max 11
_diffrn_reflns_limit_h_min -11
_diffrn_reflns_limit_k_max 16
_diffrn_reflns_limit_k_min 0
_diffrn_reflns_limit_l_max 10
_diffrn_reflns_limit_l_min -10
_diffrn_reflns_number 4092
_diffrn_reflns_theta_max 75
_diffrn_standards_decay_% 0.6
_diffrn_standards_interval_time 83.3
_diffrn_standards_number 3
_exptl_absorpt_coefficient_mu 0.603
_exptl_absorpt_correction_type none
_exptl_crystal_colour colorless
_exptl_crystal_density_diffrn 1.21
_exptl_crystal_density_meas 1.20
_exptl_crystal_density_method 'flotation in aqueous NaNO~3~'
_exptl_crystal_description block
_exptl_crystal_size_max 0.60
_exptl_crystal_size_mid 0.50
_exptl_crystal_size_min 0.20
_refine_diff_density_max 0.28(6)
_refine_diff_density_min -0.30(6)
_refine_ls_extinction_coef 7.83E-6
_refine_ls_extinction_method 'Zachariasen (1963)'
_refine_ls_goodness_of_fit_obs 0.801
_refine_ls_number_parameters 236
_refine_ls_number_reflns 3603
_refine_ls_R_factor_obs 0.0760
_refine_ls_shift/esd_max 0.005
_refine_ls_structure_factor_coef F
_refine_ls_weighting_scheme unit
_refine_ls_wR_factor_obs 0.0815
_reflns_number_observed 3603
_reflns_number_total 4060
_reflns_observed_criterion I>3.0\s(I)
_cod_data_source_file as1162.cif
_cod_data_source_block as1162a
_cod_depositor_comments
;
 Adding the _atom_site_type_symbol data item.

 Antanas Vaitkus,
 2017-01-19

The following automatic conversions were performed:
'_refine_ls_weighting_scheme' value ' unit' changed to 'unit' according to
'/home/saulius/struct/CIF-dictionaries/cif_core.dic' dictionary named
'cif_core.dic' version 2.4.1 from 2010-06-29.

Automatic conversion script
Id: cif_fix_enum 1527 2010-12-29 10:47:43Z saulius 

The following automatic conversions were performed:

'_refine_ls_weighting_scheme' value ' unit' changed to 'unit'
according to /home/saulius/struct/CIF-dictionaries/cif_core.dic
dictionary named 'cif_core.dic' version 2.4.1 from 2010-06-29.

Automatic conversion script
Id: cif_fix_values 1715 2011-07-08 13:25:40Z adriana 
;
_cod_original_cell_volume 978.9(4)
_cod_database_code 2003860

loop_
_symmetry_equiv_pos_as_xyz
x,y,z
-x,-y,-z

loop_
_atom_site_label
_atom_site_type_symbol
_atom_site_fract_x
_atom_site_fract_y
_atom_site_fract_z
_atom_site_B_iso_or_equiv
N1 N .4945(3) .2811(2) .0634(3) 3.93(6)
C2 C .4213(4) .3325(3) .1468(5) 4.49(8)
N3 N .3305(3) .2760(2) .2163(4) 4.35(6)
C4 C .3205(3) .1736(2) .2062(4) 3.67(7)
C5 C .3928(3) .1264(2) .1230(4) 3.47(7)
C6 C .4869(4) .1773(2) .0444(4) 3.77(7)
N7 N .3556(3) .0257(2) .1401(3) 3.56(6)
C8 C .2654(3) .0200(2) .2318(4) 3.51(7)
N9 N .2400(3) .1095(2) .2752(3) 3.92(6)
C1' C .2548(5) -.2007(3) .4866(5) 6.0(1)
C2' C .3371(4) -.1342(3) .3948(5) 5.27(9)
C3' C .2059(4) -.0765(3) .2817(4) 3.84(7)
C4' C .1074(5) -.1527(3) .1224(5) 5.7(1)
C5' C .0165(5) -.2195(4) .2064(6) 7.1(1)
C6' C -.0431(5) -.1387(4) .2895(7) 7.3(1)
C7' C .1064(4) -.0685(3) .3920(5) 5.8(1)
C8' C .1862(5) -.1206(4) .5580(5) 6.4(1)
C9' C .1250(5) -.2734(3) .3516(6) 6.8(1)
C1x C .5994(4) .3436(3) .0004(4) 4.50(8)
C1y C .7609(4) .3688(3) .1447(5) 5.26(9)
C1z C .8634(5) .4429(4) .0880(7) 7.4(1)
O2x O .4366(3) .4230(2) .1572(4) 6.26(7)
C3x C .2477(4) .3252(3) .3019(5) 5.31(9)
C3y C .3443(5) .3483(4) .4961(6) 7.0(1)
C3z C .2575(6) .4060(5) .5785(7) 10.3(2)
O6x O .5573(3) .1410(2) -.0304(3) 4.95(6)
HN7 H .387 -.028 .096 4.6
H1x1 H .560 .404 -.036 5.9
H1x2 H .605 .309 -.096 5.9
H1y1 H .805 .309 .171 6.8
H1y2 H .754 .397 .247 6.8
H1z1 H .963 .457 .180 9.7
H1z2 H .871 .415 -.014 9.7
H1z3 H .820 .503 .062 9.7
H3x1 H .156 .283 .287 6.9
H3x2 H .223 .386 .249 6.9
H3y1 H .439 .388 .512 9.1
H3y2 H .363 .288 .551 9.1
H3z1 H .318 .421 .700 13.3
H3z2 H .239 .466 .523 13.3
H3z3 H .163 .367 .563 13.3
H1' H .317 -.240 .572 7.8
H2'1 H .371 -.172 .323 6.9
H2'2 H .422 -.090 .476 6.9
H4'1 H .170 -.189 .085 7.4
H4'2 H .042 -.121 .026 7.4
H5' H -.061 -.269 .128 9.3
H6'1 H -.089 -.167 .365 9.5
H6'2 H -.115 -.106 .202 9.5
H7' H .093 -.002 .414 7.6
H8'1 H .265 -.076 .646 8.4
H8'2 H .115 -.151 .604 8.4
H9'1 H .068 -.310 .409 8.8
H9'2 H .168 -.318 .301 8.8

loop_
_geom_angle_atom_site_label_1
_geom_angle_atom_site_label_2
_geom_angle_atom_site_label_3
_geom_angle
_geom_angle_publ_flag
C2 N1 C6 126.8(3) yes
C2 N1 C1x 115.8(3) yes
C6 N1 C1x 117.3(3) yes
N1 C2 N3 117.0(3) yes
N1 C2 O2x 121.6(4) yes
N3 C2 O2x 121.4(4) yes
C2 N3 C4 119.4(3) yes
C2 N3 C3x 119.7(3) yes
C4 N3 C3x 120.9(3) yes
N3 C4 C5 121.9(3) yes
C5 C4 N9 112.8(3) yes
C4 C5 C6 123.3(3) yes
C4 C5 N7 104.9(3) yes
N1 C6 C5 111.7(3) yes
N1 C6 O6x 120.7(3) yes
C5 C6 O6x 127.6(3) yes
C5 N7 C8 106.3(3) yes
N7 C8 N9 112.9(3) yes
N7 C8 C3' 122.3(3) yes
N9 C8 C3' 124.8(3) yes
C4 N9 C8 103.0(3) yes
C2' C1' C9' 109.7(4) no
C8' C1' C2' 99.5(3) no
C8' C1' C9' 109.7(4) no
C1' C2' C3' 100.7(3) no
C8 C3' C2' 112.6(3) no
C8 C3' C4' 113.9(3) no
C8 C3' C7' 115.1(3) no
C2' C3' C4' 102.9(3) no
C2' C3' C7' 104.9(3) no
C4' C3' C7' 106.2(3) no
C3' C4' C5' 99.7(3) no
C4' C5' C6' 100.2(4) no
C4' C5' C9' 109.9(4) no
C6' C5' C9' 109.5(4) no
C5' C6' C7' 101.1(4) no
C3' C7' C8' 104.5(3) no
C3' C7' C6' 104.1(3) no
C6' C7' C8' 104.7(4) no
C1' C8' C7' 101.4(4) no
C1' C9' C5' 111.6(4) no
N1 C1x C1y 111.4(3) no
C1x C1y C1z 111.5(3) no
N3 C3x C3y 110.0(3) no
C3x C3y C3z 109.3(4) no

loop_
_geom_bond_atom_site_label_1
_geom_bond_atom_site_label_2
_geom_bond_distance
_geom_bond_publ_flag
N1 C2 1.396(5) yes
N1 C6 1.405(4) yes
N1 C1x 1.480(5) yes
C2 N3 1.378(5) yes
C2 O2x 1.217(4) yes
N3 C4 1.379(4) yes
N3 C3x 1.464(6) yes
C4 C5 1.358(5) yes
C4 N9 1.361(5) yes
C5 C6 1.419(5) yes
C5 N7 1.388(4) yes
C6 O6x 1.220(5) yes
N7 C8 1.351(5) yes
C8 N9 1.342(5) yes
C8 C3' 1.486(5) yes
C1' C2' 1.519(7) yes
C1' C8' 1.562(7) yes
C1' C9' 1.523(5) yes
C2' C3' 1.560(5) yes
C3' C4' 1.559(5) yes
C3' C7' 1.567(6) yes
C4' C5' 1.530(7) yes
C5' C6' 1.567(8) yes
C5' C9' 1.522(6) yes
C6' C7' 1.529(5) yes
C7' C8' 1.526(6) yes
C1x C1y 1.528(4) no
C1y C1z 1.517(7) no
C3x C3y 1.513(5) no
C3y C3z 1.540(9) no

loop_
_geom_torsion_atom_site_label_1
_geom_torsion_atom_site_label_2
_geom_torsion_atom_site_label_3
_geom_torsion_atom_site_label_4
_geom_torsion
_geom_torsion_publ_flag
N7 C8 C3' C2' 58.3(4) yes
N7 C8 C3' C4' -58.4(4) yes
N7 C8 C3' C7' 178.5(3) yes
N9 C8 C3' C7' 0.3(5) yes
